data_7023301
loop_
_publ_author_name
'Bailey, Philip J.'
'Bell, Nicola L.'
'Nichol, Gary S.'

_publ_section_title
;
 Homoleptic 'sandwich' complexes of substituted tris(methimazolyl)borate
 ligands with ruthenium, rhodium and palladium.
;
_journal_issue 31
_journal_name_full 'Dalton transactions (Cambridge, England : 2003)'
_journal_page_first 11281
_journal_page_last 11294
_journal_paper_doi 10.1039/c3dt51150b
_journal_volume 42
_journal_year 2013
_chemical_formula_sum 'C42 H56 B2 F18 N18 P3 Rh S6'
_chemical_formula_weight 1564.85
_space_group_IT_number 2
_symmetry_cell_setting triclinic
_symmetry_space_group_name_Hall '-P 1'
_symmetry_space_group_name_H-M 'P -1'
_atom_sites_solution_hydrogens geom
_atom_sites_solution_primary direct
_atom_sites_solution_secondary difmap
_audit_creation_method
;
CrysAlisPro, Oxford Diffraction Ltd.,
Version 1.171.35.19 (release 27-10-2011 CrysAlis171 .NET)
(compiled Oct 27 2011,15:02:11)
;
_cell_angle_alpha 99.986(3)
_cell_angle_beta 91.995(3)
_cell_angle_gamma 90.774(3)
_cell_formula_units_Z 1
_cell_length_a 9.7354(3)
_cell_length_b 9.9613(3)
_cell_length_c 16.6355(7)
_cell_measurement_reflns_used 18977
_cell_measurement_temperature 120.00(10)
_cell_measurement_theta_max 73.7583
_cell_measurement_theta_min 4.5042
_cell_volume 1587.55(10)
_computing_cell_refinement
;
CrysAlisPro, Agilent Technologies,
Version 1.171.35.19 (release 27-10-2011 CrysAlis171 .NET)
(compiled Oct 27 2011,15:02:11)
;
_computing_data_collection
;
CrysAlisPro, Agilent Technologies,
Version 1.171.35.19 (release 27-10-2011 CrysAlis171 .NET)
(compiled Oct 27 2011,15:02:11)
;
_computing_data_reduction
;
CrysAlisPro, Agilent Technologies,
Version 1.171.35.19 (release 27-10-2011 CrysAlis171 .NET)
(compiled Oct 27 2011,15:02:11)
;
_computing_structure_refinement 'SHELXL-97 (Sheldrick, 2008)'
_diffrn_ambient_temperature 120.00(10)
_diffrn_detector_area_resol_mean 10.3147
_diffrn_measured_fraction_theta_full 0.976
_diffrn_measured_fraction_theta_max 0.976
_diffrn_measurement_device_type 'SuperNova, Dual, Cu at zero, Atlas'
_diffrn_measurement_method '\w scans'
_diffrn_radiation_monochromator mirror
_diffrn_radiation_source 'fine-focus sealed tube'
_diffrn_radiation_type CuK\a
_diffrn_radiation_wavelength 1.54184
_diffrn_reflns_av_R_equivalents 0.0264
_diffrn_reflns_av_sigmaI/netI 0.0188
_diffrn_reflns_limit_h_max 12
_diffrn_reflns_limit_h_min -12
_diffrn_reflns_limit_k_max 12
_diffrn_reflns_limit_k_min -12
_diffrn_reflns_limit_l_max 20
_diffrn_reflns_limit_l_min 0
_diffrn_reflns_number 6297
_diffrn_reflns_theta_full 73.92
_diffrn_reflns_theta_max 73.92
_diffrn_reflns_theta_min 4.51
_exptl_absorpt_coefficient_mu 5.652
_exptl_absorpt_correction_T_max 0.601
_exptl_absorpt_correction_T_min 0.139
_exptl_absorpt_correction_type gaussian
_exptl_absorpt_process_details
;
CrysAlisPro, Agilent Technologies,
Version 1.171.35.19 (release 27-10-2011 CrysAlis171 .NET)
(compiled Oct 27 2011,15:02:11)
Numerical absorption correction based on gaussian integration over
            a multifaceted crystal model
;
_exptl_crystal_density_diffrn 1.637
_exptl_crystal_density_method 'not measured'
_exptl_crystal_F_000 792
_exptl_crystal_size_max 0.3363
_exptl_crystal_size_mid 0.1325
_exptl_crystal_size_min 0.0883
_platon_squeeze_details
;
;
_refine_diff_density_max 0.680
_refine_diff_density_min -1.016
_refine_diff_density_rms 0.070
_refine_ls_extinction_method none
_refine_ls_goodness_of_fit_ref 1.054
_refine_ls_hydrogen_treatment riding
_refine_ls_matrix_type full
_refine_ls_number_parameters 415
_refine_ls_number_reflns 6297
_refine_ls_number_restraints 0
_refine_ls_restrained_S_all 1.054
_refine_ls_R_factor_all 0.0280
_refine_ls_R_factor_gt 0.0277
_refine_ls_shift/su_max 0.000
_refine_ls_shift/su_mean 0.000
_refine_ls_structure_factor_coef Fsqd
_refine_ls_weighting_details 'calc w=1/[\s^2^(Fo^2^)+(0.0426P)^2^+1.2688P] where P=(Fo^2^+2Fc^2^)/3'
_refine_ls_weighting_scheme calc
_refine_ls_wR_factor_gt 0.0747
_refine_ls_wR_factor_ref 0.0749
_reflns_number_gt 6197
_reflns_number_total 6297
_reflns_threshold_expression >2\s(I)
_cod_data_source_file c3dt51150b.txt
_cod_data_source_block pb2005-sr
_cod_depositor_comments
;
 Removing duplicate rows from the ATOM_TYPE loop.

 Antanas Vaitkus,
 2018-08-07
;
_cod_database_code 7023301

loop_
_symmetry_equiv_pos_as_xyz
'x, y, z'
'-x, -y, -z'

loop_
_atom_site_label
_atom_site_type_symbol
_atom_site_fract_x
_atom_site_fract_y
_atom_site_fract_z
_atom_site_U_iso_or_equiv
_atom_site_adp_type
_atom_site_occupancy
_atom_site_symmetry_multiplicity
_atom_site_calc_flag
_atom_site_refinement_flags
Rh01 Rh 0.0000 0.0000 0.0000 0.01260(6) Uani 1 2 d S
S002 S -0.20089(4) 0.12464(4) 0.04084(3) 0.01530(10) Uani 1 1 d .
S003 S 0.16345(4) 0.18555(4) 0.03496(3) 0.01551(10) Uani 1 1 d .
P1 P 0.49853(5) 0.48884(5) 0.20030(3) 0.02251(12) Uani 1 1 d .
S001 S 0.02330(4) -0.07996(4) 0.12611(3) 0.01570(10) Uani 1 1 d .
P2 P 0.5000 0.0000 0.5000 0.0716(4) Uani 1 2 d S
N007 N 0.0460(2) 0.9153(2) 0.35319(12) 0.0344(4) Uani 1 1 d .
F12 F 0.45711(14) 0.40155(14) 0.11311(8) 0.0353(3) Uani 1 1 d .
F16 F 0.45317(13) 0.62588(13) 0.16961(8) 0.0304(3) Uani 1 1 d .
F14 F 0.34590(14) 0.46735(15) 0.22969(10) 0.0399(3) Uani 1 1 d .
N3 N 0.14204(16) 0.20287(16) 0.20336(9) 0.0150(3) Uani 1 1 d .
F15 F 0.54588(14) 0.35277(14) 0.23214(9) 0.0352(3) Uani 1 1 d .
F11 F 0.65128(13) 0.50945(13) 0.17106(9) 0.0321(3) Uani 1 1 d .
F13 F 0.54043(15) 0.57679(14) 0.28813(8) 0.0365(3) Uani 1 1 d .
N8 N -0.19667(16) -0.06384(16) 0.22116(10) 0.0177(3) Uani 1 1 d .
N7 N -0.10064(15) 0.13792(16) 0.22759(9) 0.0152(3) Uani 1 1 d .
N4 N 0.33568(16) 0.12312(17) 0.15487(10) 0.0189(3) Uani 1 1 d .
C10 C 0.3376(2) 0.1118(2) 0.23611(12) 0.0211(4) Uani 1 1 d .
H10 H 0.4091 0.0786 0.2651 0.025 Uiso 1 1 calc R
N1 N -0.00753(16) 0.37669(16) 0.29121(9) 0.0163(3) Uani 1 1 d .
N5 N -0.05312(15) 0.33037(16) 0.14330(9) 0.0150(3) Uani 1 1 d .
F22 F 0.4257(3) 0.0590(4) 0.42697(15) 0.1091(10) Uani 1 1 d .
C17 C -0.2284(2) -0.2096(2) 0.19923(14) 0.0262(4) Uani 1 1 d .
H17A H -0.2434 -0.2333 0.1411 0.039 Uiso 1 1 calc R
H17B H -0.3097 -0.2309 0.2259 0.039 Uiso 1 1 calc R
H17C H -0.1528 -0.2603 0.2163 0.039 Uiso 1 1 calc R
N6 N -0.15996(16) 0.39404(16) 0.03910(10) 0.0171(3) Uani 1 1 d .
C13 C -0.2558(2) 0.3946(2) -0.03044(13) 0.0240(4) Uani 1 1 d .
H13A H -0.2392 0.3177 -0.0721 0.036 Uiso 1 1 calc R
H13B H -0.2428 0.4772 -0.0519 0.036 Uiso 1 1 calc R
H13C H -0.3484 0.3895 -0.0130 0.036 Uiso 1 1 calc R
C7 C -0.1660(3) 0.7958(2) 0.48201(15) 0.0359(5) Uani 1 1 d .
H7A H -0.1882 0.8254 0.4312 0.054 Uiso 1 1 calc R
H7B H -0.1529 0.8739 0.5245 0.054 Uiso 1 1 calc R
H7C H -0.2398 0.7396 0.4953 0.054 Uiso 1 1 calc R
N2 N -0.0398(2) 0.71760(18) 0.47440(11) 0.0262(4) Uani 1 1 d .
C5 C -0.0289(2) 0.6089(2) 0.41584(12) 0.0219(4) Uani 1 1 d .
C12 C -0.13822(18) 0.28684(19) 0.07726(11) 0.0155(3) Uani 1 1 d .
C15 C -0.0170(2) 0.46602(19) 0.14217(12) 0.0181(4) Uani 1 1 d .
H15 H 0.0437 0.5199 0.1790 0.022 Uiso 1 1 calc R
C1 C 0.1023(2) 0.4274(2) 0.34060(12) 0.0192(4) Uani 1 1 d .
H1 H 0.1864 0.3849 0.3323 0.023 Uiso 1 1 calc R
C3 C 0.0953(2) 0.5377(2) 0.40180(12) 0.0222(4) Uani 1 1 d .
H3 H 0.1731 0.5664 0.4347 0.027 Uiso 1 1 calc R
C16 C -0.09419(18) 0.00344(19) 0.19204(11) 0.0159(4) Uani 1 1 d .
C18 C -0.26897(19) 0.0250(2) 0.27580(12) 0.0199(4) Uani 1 1 d .
H18 H -0.3435 0.0032 0.3049 0.024 Uiso 1 1 calc R
C11 C 0.21719(19) 0.1576(2) 0.26582(12) 0.0185(4) Uani 1 1 d .
H11 H 0.1890 0.1588 0.3188 0.022 Uiso 1 1 calc R
F21 F 0.5324(2) -0.1353(3) 0.43861(17) 0.1126(11) Uani 1 1 d .
C4 C -0.1418(2) 0.5588(2) 0.36203(12) 0.0215(4) Uani 1 1 d .
H4 H -0.2260 0.6019 0.3674 0.026 Uiso 1 1 calc R
C9 C 0.4480(2) 0.0810(2) 0.10052(13) 0.0245(4) Uani 1 1 d .
H9A H 0.4436 -0.0161 0.0833 0.037 Uiso 1 1 calc R
H9B H 0.5344 0.1067 0.1290 0.037 Uiso 1 1 calc R
H9C H 0.4398 0.1248 0.0536 0.037 Uiso 1 1 calc R
C20 C 0.1387(2) 0.8596(2) 0.32557(14) 0.0286(5) Uani 1 1 d .
C14 C -0.0846(2) 0.50549(19) 0.07891(12) 0.0195(4) Uani 1 1 d .
H14 H -0.0813 0.5917 0.0646 0.023 Uiso 1 1 calc R
C2 C -0.12695(19) 0.4480(2) 0.30262(12) 0.0188(4) Uani 1 1 d .
H2 H -0.2022 0.4189 0.2677 0.023 Uiso 1 1 calc R
C6 C 0.0792(3) 0.7703(2) 0.52669(14) 0.0349(5) Uani 1 1 d .
H6A H 0.1177 0.6984 0.5514 0.052 Uiso 1 1 calc R
H6B H 0.0512 0.8425 0.5685 0.052 Uiso 1 1 calc R
H6C H 0.1470 0.8046 0.4945 0.052 Uiso 1 1 calc R
B1 B -0.0041(2) 0.2577(2) 0.21385(12) 0.0151(4) Uani 1 1 d .
C8 C 0.21527(18) 0.17527(19) 0.13433(11) 0.0159(4) Uani 1 1 d .
F23 F 0.3598(3) -0.0607(4) 0.5193(2) 0.1194(11) Uani 1 1 d .
C19 C -0.21165(19) 0.1492(2) 0.27917(12) 0.0182(4) Uani 1 1 d .
H19 H -0.2409 0.2294 0.3106 0.022 Uiso 1 1 calc R
C21 C 0.2579(3) 0.7889(3) 0.29000(18) 0.0405(6) Uani 1 1 d .
H21A H 0.2747 0.8160 0.2385 0.061 Uiso 1 1 calc R
H21B H 0.2408 0.6923 0.2818 0.061 Uiso 1 1 calc R
H21C H 0.3368 0.8120 0.3262 0.061 Uiso 1 1 calc R

loop_
_atom_site_aniso_label
_atom_site_aniso_U_11
_atom_site_aniso_U_22
_atom_site_aniso_U_33
_atom_site_aniso_U_23
_atom_site_aniso_U_13
_atom_site_aniso_U_12
Rh01 0.01296(10) 0.01009(10) 0.01432(10) 0.00103(7) 0.00020(6) -0.00037(7)
S002 0.0135(2) 0.0129(2) 0.0184(2) -0.00012(16) -0.00057(15) 0.00063(15)
S003 0.0164(2) 0.0129(2) 0.0167(2) 0.00142(16) 0.00078(15) -0.00265(16)
P1 0.0183(2) 0.0188(3) 0.0301(3) 0.0043(2) -0.00211(19) -0.00195(18)
S001 0.0182(2) 0.0123(2) 0.0165(2) 0.00228(16) 0.00112(15) 0.00145(16)
P2 0.0310(5) 0.1185(12) 0.0523(7) -0.0208(7) 0.0002(5) 0.0034(6)
N007 0.0393(11) 0.0339(11) 0.0317(10) 0.0100(9) 0.0036(8) 0.0029(9)
F12 0.0400(7) 0.0262(7) 0.0366(7) -0.0011(6) -0.0097(6) -0.0005(6)
F16 0.0286(6) 0.0228(6) 0.0402(7) 0.0074(5) -0.0042(5) 0.0028(5)
F14 0.0237(7) 0.0359(8) 0.0609(9) 0.0094(7) 0.0093(6) -0.0054(6)
N3 0.0161(7) 0.0125(7) 0.0156(7) 0.0007(6) -0.0002(6) -0.0006(6)
F15 0.0356(7) 0.0239(7) 0.0481(8) 0.0134(6) -0.0071(6) -0.0020(5)
F11 0.0213(6) 0.0285(7) 0.0472(8) 0.0085(6) 0.0043(5) -0.0001(5)
F13 0.0434(8) 0.0331(7) 0.0310(7) 0.0013(6) -0.0054(6) -0.0045(6)
N8 0.0187(8) 0.0141(8) 0.0204(8) 0.0028(6) 0.0016(6) -0.0014(6)
N7 0.0155(7) 0.0146(8) 0.0152(7) 0.0018(6) 0.0002(6) 0.0005(6)
N4 0.0150(7) 0.0182(8) 0.0227(8) 0.0018(6) 0.0003(6) 0.0000(6)
C10 0.0185(9) 0.0191(10) 0.0254(10) 0.0041(8) -0.0040(7) 0.0010(7)
N1 0.0173(7) 0.0141(8) 0.0166(7) 0.0005(6) -0.0003(6) -0.0003(6)
N5 0.0170(7) 0.0114(7) 0.0160(7) 0.0001(6) 0.0011(6) -0.0001(6)
F22 0.104(2) 0.152(3) 0.0606(14) -0.0077(16) -0.0131(13) 0.0201(19)
C17 0.0271(10) 0.0156(10) 0.0357(12) 0.0035(8) 0.0066(8) -0.0057(8)
N6 0.0187(7) 0.0150(8) 0.0176(7) 0.0032(6) -0.0001(6) 0.0023(6)
C13 0.0248(10) 0.0241(11) 0.0243(10) 0.0084(8) -0.0056(8) 0.0035(8)
C7 0.0441(14) 0.0256(12) 0.0335(12) -0.0088(10) 0.0074(10) 0.0038(10)
N2 0.0405(10) 0.0174(9) 0.0189(8) -0.0016(7) 0.0016(7) -0.0003(7)
C5 0.0330(11) 0.0157(10) 0.0169(9) 0.0028(7) 0.0026(8) -0.0021(8)
C12 0.0128(8) 0.0168(9) 0.0165(8) 0.0016(7) 0.0016(6) 0.0026(7)
C15 0.0221(9) 0.0117(9) 0.0195(9) 0.0000(7) 0.0027(7) -0.0019(7)
C1 0.0207(9) 0.0163(9) 0.0199(9) 0.0022(7) -0.0016(7) -0.0016(7)
C3 0.0265(10) 0.0187(10) 0.0201(9) 0.0017(8) -0.0051(8) -0.0038(8)
C16 0.0166(8) 0.0144(9) 0.0168(8) 0.0039(7) -0.0022(7) 0.0000(7)
C18 0.0165(9) 0.0206(10) 0.0230(9) 0.0041(8) 0.0033(7) 0.0000(7)
C11 0.0206(9) 0.0166(9) 0.0185(9) 0.0042(7) -0.0026(7) -0.0003(7)
F21 0.0629(14) 0.159(3) 0.0878(17) -0.0559(18) -0.0193(12) 0.0266(16)
C4 0.0244(10) 0.0176(10) 0.0221(9) 0.0017(8) 0.0041(7) 0.0022(7)
C9 0.0161(9) 0.0269(11) 0.0289(10) -0.0007(8) 0.0042(8) 0.0036(8)
C20 0.0361(12) 0.0223(11) 0.0283(11) 0.0074(9) -0.0011(9) -0.0017(9)
C14 0.0242(9) 0.0112(9) 0.0231(9) 0.0026(7) 0.0031(7) 0.0005(7)
C2 0.0181(9) 0.0170(9) 0.0212(9) 0.0028(7) -0.0003(7) 0.0004(7)
C6 0.0543(15) 0.0241(12) 0.0227(11) -0.0041(9) -0.0076(10) -0.0045(10)
B1 0.0160(9) 0.0137(10) 0.0151(9) 0.0012(8) 0.0007(7) -0.0004(7)
C8 0.0146(8) 0.0118(9) 0.0204(9) 0.0010(7) -0.0006(7) -0.0027(6)
F23 0.0492(13) 0.149(3) 0.152(3) 0.002(2) 0.0232(15) -0.0055(15)
C19 0.0160(8) 0.0187(10) 0.0193(9) 0.0017(7) 0.0014(7) 0.0006(7)
C21 0.0419(14) 0.0287(13) 0.0516(16) 0.0073(11) 0.0086(11) 0.0059(10)

loop_
_atom_type_symbol
_atom_type_description
_atom_type_scat_dispersion_real
_atom_type_scat_dispersion_imag
_atom_type_scat_source
C C 0.0181 0.0091 'International Tables Vol C Tables 4.2.6.8 and 6.1.1.4'
H H 0.0000 0.0000 'International Tables Vol C Tables 4.2.6.8 and 6.1.1.4'
N N 0.0311 0.0180 'International Tables Vol C Tables 4.2.6.8 and 6.1.1.4'
F F 0.0727 0.0534 'International Tables Vol C Tables 4.2.6.8 and 6.1.1.4'
P P 0.2955 0.4335 'International Tables Vol C Tables 4.2.6.8 and 6.1.1.4'
S S 0.3331 0.5567 'International Tables Vol C Tables 4.2.6.8 and 6.1.1.4'
Rh Rh 0.0927 3.6045 'International Tables Vol C Tables 4.2.6.8 and 6.1.1.4'
B B 0.0090 0.0039 'International Tables Vol C Tables 4.2.6.8 and 6.1.1.4'

loop_
_geom_angle_atom_site_label_1
_geom_angle_atom_site_label_2
_geom_angle_atom_site_label_3
_geom_angle
_geom_angle_site_symmetry_1
_geom_angle_site_symmetry_3
S001 Rh01 S001 180.00(3) 2 .
S001 Rh01 S002 92.554(15) 2 2
S001 Rh01 S002 87.446(15) . 2
S001 Rh01 S002 87.446(15) 2 .
S001 Rh01 S002 92.554(15) . .
S002 Rh01 S002 180.000(11) 2 .
S001 Rh01 S003 95.963(15) 2 2
S001 Rh01 S003 84.037(15) . 2
S002 Rh01 S003 97.428(15) 2 2
S002 Rh01 S003 82.572(15) . 2
S001 Rh01 S003 84.038(15) 2 .
S001 Rh01 S003 95.962(15) . .
S002 Rh01 S003 82.572(15) 2 .
S002 Rh01 S003 97.428(15) . .
S003 Rh01 S003 180.000(14) 2 .
C12 S002 Rh01 103.57(6) . .
C8 S003 Rh01 103.10(6) . .
F12 P1 F16 90.66(7) . .
F12 P1 F11 90.17(8) . .
F16 P1 F11 90.05(7) . .
F12 P1 F14 89.79(8) . .
F16 P1 F14 90.29(8) . .
F11 P1 F14 179.66(8) . .
F12 P1 F13 179.94(10) . .
F16 P1 F13 89.35(7) . .
F11 P1 F13 89.77(8) . .
F14 P1 F13 90.26(8) . .
F12 P1 F15 90.18(8) . .
F16 P1 F15 179.05(8) . .
F11 P1 F15 89.49(7) . .
F14 P1 F15 90.17(8) . .
F13 P1 F15 89.81(8) . .
C16 S001 Rh01 108.27(6) . .
F23 P2 F23 180.00(9) . 2_656
F23 P2 F21 88.84(17) . 2_656
F23 P2 F21 91.16(17) 2_656 2_656
F23 P2 F21 91.16(17) . .
F23 P2 F21 88.84(17) 2_656 .
F21 P2 F21 180.000(1) 2_656 .
F23 P2 F22 89.15(18) . .
F23 P2 F22 90.85(18) 2_656 .
F21 P2 F22 90.30(15) 2_656 .
F21 P2 F22 89.70(15) . .
F23 P2 F22 90.85(18) . 2_656
F23 P2 F22 89.15(18) 2_656 2_656
F21 P2 F22 89.70(15) 2_656 2_656
F21 P2 F22 90.30(15) . 2_656
F22 P2 F22 180.00(11) . 2_656
C8 N3 C11 107.73(15) . .
C8 N3 B1 129.11(15) . .
C11 N3 B1 122.81(15) . .
C16 N8 C18 109.92(16) . .
C16 N8 C17 126.00(17) . .
C18 N8 C17 124.08(17) . .
C16 N7 C19 106.97(15) . .
C16 N7 B1 127.36(15) . .
C19 N7 B1 125.67(15) . .
C8 N4 C10 109.50(16) . .
C8 N4 C9 126.57(17) . .
C10 N4 C9 123.91(16) . .
C11 C10 N4 107.32(17) . .
C1 N1 C2 116.10(16) . .
C1 N1 B1 125.99(16) . .
C2 N1 B1 117.21(15) . .
C12 N5 C15 107.53(15) . .
C12 N5 B1 130.85(16) . .
C15 N5 B1 121.53(15) . .
C12 N6 C14 109.59(15) . .
C12 N6 C13 125.23(17) . .
C14 N6 C13 125.07(16) . .
C5 N2 C6 120.6(2) . .
C5 N2 C7 120.99(19) . .
C6 N2 C7 118.10(18) . .
N2 C5 C3 122.72(19) . .
N2 C5 C4 121.6(2) . .
C3 C5 C4 115.63(18) . .
N6 C12 N5 107.47(16) . .
N6 C12 S002 123.81(14) . .
N5 C12 S002 128.57(14) . .
C14 C15 N5 108.38(17) . .
N1 C1 C3 123.29(18) . .
C1 C3 C5 120.85(18) . .
N8 C16 N7 107.48(16) . .
N8 C16 S001 121.94(14) . .
N7 C16 S001 130.48(14) . .
C19 C18 N8 106.99(17) . .
C10 C11 N3 107.93(17) . .
C2 C4 C5 120.09(19) . .
N007 C20 C21 179.6(3) . .
C15 C14 N6 106.93(17) . .
C4 C2 N1 123.92(18) . .
N3 B1 N5 112.83(15) . .
N3 B1 N7 108.01(15) . .
N5 B1 N7 114.12(15) . .
N3 B1 N1 110.32(14) . .
N5 B1 N1 102.37(14) . .
N7 B1 N1 109.05(14) . .
N4 C8 N3 107.35(16) . .
N4 C8 S003 123.79(15) . .
N3 C8 S003 128.55(14) . .
C18 C19 N7 108.62(17) . .

loop_
_geom_bond_atom_site_label_1
_geom_bond_atom_site_label_2
_geom_bond_distance
_geom_bond_site_symmetry_2
Rh01 S001 2.3746(4) 2
Rh01 S001 2.3746(4) .
Rh01 S002 2.3862(4) 2
Rh01 S002 2.3862(4) .
Rh01 S003 2.4021(4) 2
Rh01 S003 2.4021(4) .
S002 C12 1.7199(19) .
S003 C8 1.7320(19) .
P1 F12 1.5920(14) .
P1 F16 1.6004(13) .
P1 F11 1.6021(13) .
P1 F14 1.6035(14) .
P1 F13 1.6044(14) .
P1 F15 1.6060(14) .
S001 C16 1.7316(19) .
P2 F23 1.551(3) .
P2 F23 1.551(3) 2_656
P2 F21 1.586(3) 2_656
P2 F21 1.586(3) .
P2 F22 1.594(3) .
P2 F22 1.594(3) 2_656
N007 C20 1.135(3) .
N3 C8 1.362(2) .
N3 C11 1.392(2) .
N3 B1 1.535(2) .
N8 C16 1.344(2) .
N8 C18 1.374(3) .
N8 C17 1.460(3) .
N7 C16 1.370(2) .
N7 C19 1.397(2) .
N7 B1 1.562(3) .
N4 C8 1.346(2) .
N4 C10 1.375(3) .
N4 C9 1.463(2) .
C10 C11 1.343(3) .
N1 C1 1.362(2) .
N1 C2 1.372(2) .
N1 B1 1.593(2) .
N5 C12 1.358(2) .
N5 C15 1.395(2) .
N5 B1 1.547(2) .
N6 C12 1.349(2) .
N6 C14 1.378(3) .
N6 C13 1.462(2) .
C7 N2 1.461(3) .
N2 C5 1.333(3) .
N2 C6 1.459(3) .
C5 C3 1.416(3) .
C5 C4 1.421(3) .
C15 C14 1.341(3) .
C1 C3 1.366(3) .
C18 C19 1.342(3) .
C4 C2 1.361(3) .
C20 C21 1.455(3) .

loop_
_platon_squeeze_void_nr
_platon_squeeze_void_average_x
_platon_squeeze_void_average_y
_platon_squeeze_void_average_z
_platon_squeeze_void_volume
_platon_squeeze_void_count_electrons
_platon_squeeze_void_content
1 0.500 0.500 0.500 103 26 ' '
